data_4333665
loop_
_publ_author_name
'Peng Jiang'
'Jun Li'
'A. Ozarowski'
'Arthur W. Sleight'
'M. A. Subramanian'

_publ_contact_author_address
;
Gilbert 153 Department of Chemistry
Oregon State University 
Corvallis OR 97331
USA
;
_publ_contact_author_email Mas.Subramanian@oregonstate.edu
_publ_contact_author_fax 541-737-2062
_publ_contact_author_name 'Subramanian, M.A.'
_publ_contact_author_phone 541-737-8235
_publ_section_title
;
 Intense Turquoise and Green Colors in Brownmillerite-Type Oxides Based on
 Mn5+ in Ba2In2-xMnxO5+x
;
_journal_name_full 'Inorganic Chemistry'
_journal_page_first 1349
_journal_page_last 1357
_journal_paper_doi 10.1021/ic3020332
_journal_volume 52
_journal_year 2013
_chemical_formula_moiety 'Ba2 In1.76 Mn0.24 O5.24'
_chemical_formula_sum 'Ba2 In1.76 Mn0.24 O5.24'
_chemical_formula_weight 573.76
_chemical_name_systematic 'Barium Indium Manganese Oxide'
_space_group_IT_number 140
_symmetry_cell_setting tetragonal
_symmetry_space_group_name_Hall '-I 4 2c'
_symmetry_space_group_name_H-M 'I 4/m c m'
_audit_author_name 'Jun Li'
_audit_creation_date 2012-09-02T11:50
_audit_creation_method 'from EXP file using GSAS2CIF'
_audit_update_record ' 2012-09-02T11:50  Initial CIF as created by GSAS2CIF'
_cell_angle_alpha 90.0
_cell_angle_beta 90.0
_cell_angle_gamma 90.0
_cell_formula_units_Z 4
_cell_length_a 5.9896(4)
_cell_length_b 5.9896(4)
_cell_length_c 16.949(2)
_cell_measurement_reflns_used 3137
_cell_measurement_temperature 300(2)
_cell_measurement_theta_max 75.00
_cell_measurement_theta_min 15.0
_cell_volume 608.05(9)
_diffrn_ambient_temperature 300(2)
_diffrn_measured_fraction_theta_full 0.996
_diffrn_measured_fraction_theta_max 0.996
_diffrn_measurement_device_type 'ORNL TOF POWGEN Powder Diffractometer'
_diffrn_measurement_method 'Time-of-Flgith Total flight path 63.2208m'
_diffrn_radiation_monochromator Cu(311)
_diffrn_radiation_probe neutron
_diffrn_radiation_source Spallation
_diffrn_radiation_type neutron
_diffrn_radiation_wavelength 1.0660(1)
_diffrn_reflns_av_R_equivalents 0.0174
_diffrn_reflns_av_sigmaI/netI 0.0097
_diffrn_reflns_limit_h_max 10
_diffrn_reflns_limit_h_min -10
_diffrn_reflns_limit_k_max 10
_diffrn_reflns_limit_k_min -10
_diffrn_reflns_limit_l_max 30
_diffrn_reflns_limit_l_min -30
_diffrn_reflns_number 4037
_diffrn_reflns_theta_full 83.875
_diffrn_reflns_theta_max 75.00
_diffrn_standards_decay_% 60
_diffrn_standards_interval_count 100
_diffrn_standards_interval_time 10
_diffrn_standards_number 4037
_exptl_absorpt_coefficient_mu 0.12
_exptl_absorpt_correction_T_max 0.0245
_exptl_absorpt_correction_T_min 0.0252
_exptl_absorpt_correction_type cylinder
_exptl_absorpt_process_details SADABS
_exptl_crystal_colour green
_exptl_crystal_density_diffrn 6.333
_exptl_crystal_description powder
_exptl_crystal_size_max 0.00
_exptl_crystal_size_mid 0.00
_exptl_crystal_size_min 0.00
_pd_phase_name 'Ba2In1.8Mn0.2O5 ORNL TOF Neutron I4/mcm'
_refine_diff_density_max 1.124
_refine_diff_density_min -1.345
_refine_diff_density_rms 0.205
_refine_ls_extinction_expression Fc^*^=kFc[1+0.001xFc^2^\l^3^/sin(2\q)]^-1/4^
_refine_ls_goodness_of_fit_ref 1.80
_refine_ls_matrix_type full
_refine_ls_number_parameters 67
_refine_ls_number_reflns 3137
_refine_ls_number_restraints 0
_refine_ls_restrained_S_all 1.80
_refine_ls_R_factor_all 0.0337
_refine_ls_R_factor_gt 0.0265
_refine_ls_shift/su_max 0.050
_refine_ls_shift/su_mean 0.020
_refine_ls_structure_factor_coef Fsqd
_refine_ls_weighting_details 'calc w=1/[\s^2^(Fo^2^)+(0.0194P)^2^+12.3806P] where P=(Fo^2^+2Fc^2^)/3'
_refine_ls_weighting_scheme calc
_refine_ls_wR_factor_gt 0.0160
_refine_ls_wR_factor_ref 0.0271
_reflns_number_gt 3137
_reflns_number_total 3137
_reflns_threshold_expression >2sigma(I)
_cod_data_source_file ic3020332_si_002_2.cif
_cod_data_source_block tetragonal_BA2IN18MN02O5_PowderNeutron_publ
_cod_depositor_comments
;
 Moving _atom_type_scat_length_neutron, _atom_type_scat_source
 data item into the _atom_type. Removing the atom type prefix
 from the _atom_type_scat_length_neutron values.

 Antanas Vaitkus,
 2017-01-11

The following automatic conversions were performed:

'_geom_bond_publ_flag' value 'N' changed to 'n' according to the
built-in table from CIF Core dictionary named 'cif_core.dic' version
2.4.1 from 2010-06-29.

'_geom_angle_publ_flag' value 'N' changed to
'n' according to the built-in table from CIF Core dictionary named
'cif_core.dic' version 2.4.1 from 2010-06-29.

Automatic conversion script
Id: cif_fix_values 2281 2013-09-26 08:29:07Z andrius 
;
_cod_original_cell_volume 608.05(2)
_cod_database_code 4333665
_diffrn_reflns_2theta_min 30.00
_diffrn_reflns_2theta_max 150.00

loop_
_symmetry_equiv_pos_as_xyz
+x,+y,+z
-y,+x,+z
-x,-y,+z
+y,-x,+z
-x,+y,+z+1/2
-y,-x,+z+1/2
+x,-y,+z+1/2
+y,+x,+z+1/2
-x,-y,-z
+y,-x,-z
+x,+y,-z
-y,+x,-z
+x,-y,-z+1/2
+y,+x,-z+1/2
-x,+y,-z+1/2
-y,-x,-z+1/2
+x+1/2,+y+1/2,+z+1/2
-y+1/2,+x+1/2,+z+1/2
-x+1/2,-y+1/2,+z+1/2
+y+1/2,-x+1/2,+z+1/2
-x+1/2,+y+1/2,+z
-y+1/2,-x+1/2,+z
+x+1/2,-y+1/2,+z
+y+1/2,+x+1/2,+z
-x+1/2,-y+1/2,-z+1/2
+y+1/2,-x+1/2,-z+1/2
+x+1/2,+y+1/2,-z+1/2
-y+1/2,+x+1/2,-z+1/2
+x+1/2,-y+1/2,-z
+y+1/2,+x+1/2,-z
-x+1/2,+y+1/2,-z
-y+1/2,-x+1/2,-z

loop_
_atom_site_aniso_label
_atom_site_aniso_U_11
_atom_site_aniso_U_12
_atom_site_aniso_U_13
_atom_site_aniso_U_22
_atom_site_aniso_U_23
_atom_site_aniso_U_33
In2 0.050(3) 0.0 0.0 0.050(3) 0.0 0.014(4)
In1 0.004(1) 0.0 0.0 0.004(1) 0.0 0.054(4)
Ba1 0.018(2) 0.004(3) 0.0 0.018(2) 0.0 0.032(4)
O1 0.015(2) -0.013(2) 0.016(4) 0.015(2) -0.016(4) 0.098(4)
O3 0.126(6) 0.120(6) 0.0 0.126(6) 0.0 0.020(4)
O2 0.051(2) 0.0 0.0 0.051(2) 0.0 0.026(3)

loop_
_atom_site_type_symbol
_atom_site_label
_atom_site_fract_x
_atom_site_fract_y
_atom_site_fract_z
_atom_site_occupancy
_atom_site_thermal_displace_type
_atom_site_U_iso_or_equiv
_atom_site_symmetry_multiplicity
In In2 0.0 0.0 0.0 0.76(1) Uani 0.0379 4
In In1 0.0 0.0 0.25 1.0 Uani 0.0207 4
Ba Ba1 0.0 0.5 0.6310(5) 1.0 Uani 0.0226 8
O O1 0.25 0.25 0.25 1.0 Uani 0.0395 8
O O3 0.735(3) 0.235(3) 0.0 0.61(1) Uani 0.0989 8
O O2 0.0 0.0 0.121(3) 1.0 Uani 0.0427 8
Mn Mn2 0.087(3) 0.969(3) 0.0 0.06(1) Uiso 0.005(2) 16

loop_
_atom_type_symbol
_atom_type_number_in_cell
_atom_type_scat_length_neutron
_atom_type_scat_source
In 7.04 0.5070 International_Tables_Vol_C
Ba 8.0 0.4065 International_Tables_Vol_C
O 20.96 0.5805 International_Tables_Vol_C
Mn 0.96 -0.3750 International_Tables_Vol_C

loop_
_geom_angle_atom_site_label_1
_geom_angle_atom_site_label_2
_geom_angle_atom_site_label_3
_geom_angle
_geom_angle_site_symmetry_1
_geom_angle_site_symmetry_3
_geom_angle_publ_flag
O2 Ba1 O2 173.5(2) 5_555 5_565 n
Ba1 O1 Ba1 92.8(2) -1_566 -2_556 n
Ba1 O3 Ba1 87.2(3) 6_654 -2_556 n
O3 Mn2 O3 112.3(3) 3_655 4_565 n
O3 Mn2 O2 103.1(3) 3_655 1_555 n
O3 Mn2 O2 91.8(3) 4_565 -1_555 n
O2 Mn2 O2 149.8(2) 1_555 -1_555 n

loop_
_geom_bond_atom_site_label_1
_geom_bond_atom_site_label_2
_geom_bond_distance
_geom_bond_site_symmetry_2
_geom_bond_publ_flag
In2 O3 2.121(3) 1_455 n
In2 O3 2.121(3) 2_545 n
In2 O3 2.121(3) 3_655 n
In2 O3 2.121(3) 4_565 n
In2 O2 2.051(2) 1_555 n
In2 O2 2.051(2) -1_555 n
In1 O1 2.118(1) 1_555 n
In1 O1 2.118(1) 2_555 n
In1 O1 2.118(1) 3_555 n
In1 O1 2.118(1) 4_555 n
In1 O2 2.186(2) 1_555 n
In1 O2 2.186(2) -5_555 n
Ba1 O1 2.924(2) 5_555 n
Ba1 O1 2.924(2) 6_565 n
Ba1 O1 2.924(2) 7_565 n
Ba1 O1 2.924(2) 8_555 n
Ba1 O3 3.157(3) 5_655 n
Ba1 O3 2.982(3) 6_565 n
Ba1 O3 3.157(3) 7_465 n
Ba1 O3 2.982(3) 8_555 n
Ba1 O2 3.000(2) 5_555 n
Ba1 O2 3.000(2) 5_565 n
Ba1 O2 3.000(2) 101_455 n
Ba1 O2 3.000(2) 101_555 n
Mn2 O3 2.643(3) 1_455 n
Mn2 O3 2.384(3) 2_545 n
Mn2 O3 1.622(3) 3_655 n
Mn2 O3 1.982(3) 4_565 n
Mn2 O2 2.124(2) 1_555 n
Mn2 O2 2.124(2) -1_555 n
